data_2107996
loop_
_publ_author_name
'Bouanga Boudiombo, Jacky S.'
'Jacobs, Ayesha'

_publ_section_title
;
 Solvates of selected fenamic acids with substituted pyridines: structure,
 thermal stability and desolvation
;
_journal_coeditor_code LO5010
_journal_issue 6
_journal_name_full 'Acta Crystallographica Section B'
_journal_page_first 836
_journal_page_last 845
_journal_paper_doi 10.1107/S2052520616014128
_journal_volume 72
_journal_year 2016
_chemical_formula_sum 'C21 H22 N2 O2'
_chemical_formula_weight 334.41
_chemical_name_systematic
;
 2-(2,3-dimethylphenyl)aminobenzoic acid 2-methylpyridine solvate form I
;
_space_group_IT_number 2
_symmetry_cell_setting triclinic
_symmetry_space_group_name_Hall '-P 1'
_symmetry_space_group_name_H-M 'P -1'
_atom_sites_solution_hydrogens geom
_atom_sites_solution_primary direct
_atom_sites_solution_secondary difmap
_audit_creation_method SHELXL-97
_cell_angle_alpha 88.99(3)
_cell_angle_beta 84.05(3)
_cell_angle_gamma 64.75(3)
_cell_formula_units_Z 2
_cell_length_a 7.6021(15)
_cell_length_b 8.4538(17)
_cell_length_c 15.375(3)
_cell_measurement_reflns_used 22483
_cell_measurement_temperature 173(2)
_cell_measurement_theta_max 28.43
_cell_measurement_theta_min 1.33
_cell_volume 888.5(4)
_computing_cell_refinement 'SAINT-Plus (Bruker, 2004)'
_computing_data_collection 'APEX2 (Bruker, 2005)'
_computing_data_reduction 'SAINT-Plus and XPREP (Bruker 2004)'
_computing_molecular_graphics 'X-seed (Barbour, 1999)'
_computing_publication_material 'SHELXL-97 (Sheldrick, 1997)'
_computing_structure_refinement 'SHELXL-97 (Sheldrick, 1997)'
_computing_structure_solution 'SHELXS-97 (Sheldrick, 1990)'
_diffrn_ambient_temperature 173(2)
_diffrn_measured_fraction_theta_full 0.998
_diffrn_measured_fraction_theta_max 0.998
_diffrn_measurement_device_type 'Bruker Kappa Duo Apex II diffractometer'
_diffrn_measurement_method '1.2\% \f scans and \w scans'
_diffrn_radiation_monochromator graphite
_diffrn_radiation_source 'fine-focus sealed tube'
_diffrn_radiation_type MoK\a
_diffrn_radiation_wavelength 0.71073
_diffrn_reflns_av_R_equivalents 0.0278
_diffrn_reflns_av_sigmaI/netI 0.0190
_diffrn_reflns_limit_h_max 10
_diffrn_reflns_limit_h_min -10
_diffrn_reflns_limit_k_max 11
_diffrn_reflns_limit_k_min -11
_diffrn_reflns_limit_l_max 20
_diffrn_reflns_limit_l_min -20
_diffrn_reflns_number 22483
_diffrn_reflns_theta_full 28.43
_diffrn_reflns_theta_max 28.43
_diffrn_reflns_theta_min 1.33
_exptl_absorpt_coefficient_mu 0.081
_exptl_absorpt_correction_T_max 0.989
_exptl_absorpt_correction_T_min 0.933
_exptl_absorpt_correction_type multi-scan
_exptl_absorpt_process_details SADABS
_exptl_crystal_colour colourless
_exptl_crystal_density_diffrn 1.250
_exptl_crystal_density_method 'not measured'
_exptl_crystal_description block
_exptl_crystal_F_000 356
_exptl_crystal_size_max 0.480
_exptl_crystal_size_mid 0.270
_exptl_crystal_size_min 0.140
_refine_diff_density_max 0.294
_refine_diff_density_min -0.226
_refine_ls_extinction_method none
_refine_ls_goodness_of_fit_ref 1.049
_refine_ls_hydrogen_treatment mixed
_refine_ls_matrix_type full
_refine_ls_number_parameters 234
_refine_ls_number_reflns 4474
_refine_ls_number_restraints 0
_refine_ls_restrained_S_all 1.049
_refine_ls_R_factor_all 0.0523
_refine_ls_R_factor_gt 0.0434
_refine_ls_shift/su_max 0.002
_refine_ls_shift/su_mean 0.000
_refine_ls_structure_factor_coef Fsqd
_refine_ls_weighting_details 'calc w=1/[\s^2^(Fo^2^)+(0.0574P)^2^+0.2396P] where P=(Fo^2^+2Fc^2^)/3'
_refine_ls_weighting_scheme calc
_refine_ls_wR_factor_gt 0.1154
_refine_ls_wR_factor_ref 0.1228
_reflns_number_gt 3761
_reflns_number_total 4474
_reflns_threshold_expression >2sigma(I)
_cod_data_source_file lo5010sup1.cif
_cod_data_source_block ma2picformI
_cod_depositor_comments 'Adding full bibliography for 2107996--2108002.cif.'
_cod_original_cell_volume 888.5(3)
_cod_original_sg_symbol_H-M P-1
_cod_database_code 2107996

loop_
_symmetry_equiv_pos_as_xyz
'x, y, z'
'-x, -y, -z'

loop_
_atom_site_type_symbol
_atom_site_label
_atom_site_fract_x
_atom_site_fract_y
_atom_site_fract_z
_atom_site_U_iso_or_equiv
_atom_site_adp_type
_atom_site_calc_flag
_atom_site_refinement_flags
_atom_site_occupancy
_atom_site_symmetry_multiplicity
O O1 0.93288(15) 0.85226(13) 0.23162(6) 0.0416(2) Uani d . 1 1
N N1 0.77690(16) 0.63686(14) 0.19267(7) 0.0338(2) Uani d . 1 1
C C9 0.74740(15) 0.55465(15) 0.04623(7) 0.0273(2) Uani d . 1 1
O O2 0.88541(16) 0.94907(14) 0.36922(6) 0.0462(3) Uani d . 1 1
H H2 0.9614 0.9926 0.3491 0.055 Uiso calc R 1 1
C C2 0.72635(16) 0.77680(14) 0.33511(7) 0.0272(2) Uani d . 1 1
N N2 1.12083(15) 1.09333(13) 0.31868(7) 0.0325(2) Uani d . 1 1
H H7 0.846(2) 0.698(2) 0.1775(11) 0.048(4) Uiso d . 1 1
C C10 0.75967(15) 0.42546(16) -0.01340(8) 0.0305(2) Uani d . 1 1
C C8 0.78127(16) 0.50911(15) 0.13294(7) 0.0278(2) Uani d . 1 1
C C7 0.68887(16) 0.66913(14) 0.27698(7) 0.0271(2) Uani d . 1 1
C C6 0.54976(18) 0.60615(15) 0.30710(8) 0.0327(3) Uani d . 1 1
H H6 0.5212 0.5347 0.2692 0.039 Uiso calc R 1 1
C C13 0.82653(17) 0.33916(16) 0.15942(8) 0.0327(3) Uani d . 1 1
H H13 0.8506 0.3094 0.2183 0.039 Uiso calc R 1 1
C C1 0.85811(17) 0.86047(15) 0.30668(8) 0.0303(2) Uani d . 1 1
C C3 0.62827(18) 0.81340(16) 0.41939(8) 0.0333(3) Uani d . 1 1
H H3 0.6550 0.8846 0.4583 0.040 Uiso calc R 1 1
C C11 0.80384(18) 0.25699(16) 0.01462(9) 0.0360(3) Uani d . 1 1
H H11 0.8117 0.1701 -0.0259 0.043 Uiso calc R 1 1
C C5 0.45488(19) 0.64628(17) 0.39020(9) 0.0381(3) Uani d . 1 1
H H5 0.3610 0.6028 0.4086 0.046 Uiso calc R 1 1
C C12 0.83660(18) 0.21329(16) 0.10028(9) 0.0366(3) Uani d . 1 1
H H12 0.8659 0.0976 0.1185 0.044 Uiso calc R 1 1
C C14 0.69770(19) 0.73804(16) 0.01700(8) 0.0368(3) Uani d . 1 1
H H14A 0.6753 0.8146 0.0681 0.055 Uiso calc R 1 1
H H14C 0.5791 0.7801 -0.0131 0.055 Uiso calc R 1 1
H H14B 0.8062 0.7390 -0.0230 0.055 Uiso calc R 1 1
C C16 1.11804(18) 1.22465(16) 0.36674(8) 0.0335(3) Uani d . 1 1
C C4 0.4936(2) 0.74934(17) 0.44798(9) 0.0391(3) Uani d . 1 1
H H4 0.4289 0.7750 0.5057 0.047 Uiso calc R 1 1
C C15 0.72063(19) 0.4705(2) -0.10663(8) 0.0408(3) Uani d . 1 1
H H15B 0.7449 0.3642 -0.1401 0.061 Uiso calc R 1 1
H H15C 0.8074 0.5214 -0.1325 0.061 Uiso calc R 1 1
H H15A 0.5841 0.5552 -0.1081 0.061 Uiso calc R 1 1
C C20 1.2549(2) 1.02909(17) 0.24974(9) 0.0388(3) Uani d . 1 1
H H20 1.2546 0.9368 0.2154 0.047 Uiso calc R 1 1
C C17 1.2552(2) 1.29112(19) 0.34653(10) 0.0471(3) Uani d . 1 1
H H17 1.2531 1.3838 0.3814 0.057 Uiso calc R 1 1
C C19 1.3933(2) 1.09044(18) 0.22616(10) 0.0445(3) Uani d . 1 1
H H19 1.4862 1.0423 0.1765 0.053 Uiso calc R 1 1
C C21 0.9619(2) 1.2946(2) 0.44185(10) 0.0472(3) Uani d . 1 1
H H21C 0.8340 1.3529 0.4196 0.071 Uiso calc R 1 1
H H21A 0.9850 1.3787 0.4765 0.071 Uiso calc R 1 1
H H21B 0.9644 1.1980 0.4787 0.071 Uiso calc R 1 1
C C18 1.3940(2) 1.2228(2) 0.27613(11) 0.0499(4) Uani d . 1 1
H H18 1.4894 1.2666 0.2622 0.060 Uiso calc R 1 1

loop_
_atom_site_aniso_label
_atom_site_aniso_U_11
_atom_site_aniso_U_22
_atom_site_aniso_U_33
_atom_site_aniso_U_12
_atom_site_aniso_U_13
_atom_site_aniso_U_23
O1 0.0530(6) 0.0476(5) 0.0372(5) -0.0360(5) 0.0063(4) -0.0081(4)
N1 0.0444(6) 0.0409(6) 0.0277(5) -0.0294(5) -0.0015(4) -0.0040(4)
C9 0.0230(5) 0.0309(5) 0.0276(5) -0.0115(4) -0.0005(4) -0.0023(4)
O2 0.0628(6) 0.0614(6) 0.0374(5) -0.0493(5) -0.0001(4) -0.0086(4)
C2 0.0287(5) 0.0265(5) 0.0296(5) -0.0145(4) -0.0044(4) -0.0006(4)
N2 0.0345(5) 0.0309(5) 0.0373(5) -0.0176(4) -0.0103(4) 0.0019(4)
C10 0.0218(5) 0.0385(6) 0.0291(6) -0.0113(4) 0.0005(4) -0.0075(5)
C8 0.0265(5) 0.0316(5) 0.0280(5) -0.0148(4) -0.0029(4) -0.0032(4)
C7 0.0289(5) 0.0269(5) 0.0278(5) -0.0135(4) -0.0059(4) 0.0003(4)
C6 0.0358(6) 0.0322(6) 0.0366(6) -0.0208(5) -0.0040(5) -0.0037(5)
C13 0.0306(6) 0.0339(6) 0.0330(6) -0.0127(5) -0.0060(5) 0.0025(5)
C1 0.0326(6) 0.0294(5) 0.0335(6) -0.0173(5) -0.0042(5) -0.0019(4)
C3 0.0392(6) 0.0329(6) 0.0324(6) -0.0200(5) -0.0010(5) -0.0063(5)
C11 0.0303(6) 0.0353(6) 0.0415(7) -0.0138(5) 0.0025(5) -0.0150(5)
C5 0.0399(6) 0.0380(6) 0.0437(7) -0.0254(5) 0.0051(5) -0.0050(5)
C12 0.0324(6) 0.0270(5) 0.0476(7) -0.0109(5) 0.0001(5) -0.0019(5)
C14 0.0410(7) 0.0356(6) 0.0331(6) -0.0162(5) -0.0026(5) 0.0030(5)
C16 0.0387(6) 0.0315(6) 0.0357(6) -0.0190(5) -0.0090(5) 0.0015(5)
C4 0.0454(7) 0.0416(7) 0.0347(6) -0.0254(6) 0.0085(5) -0.0086(5)
C15 0.0339(6) 0.0569(8) 0.0283(6) -0.0167(6) 0.0000(5) -0.0092(5)
C20 0.0414(7) 0.0312(6) 0.0421(7) -0.0126(5) -0.0091(5) -0.0015(5)
C17 0.0577(9) 0.0417(7) 0.0556(9) -0.0347(7) -0.0031(7) -0.0035(6)
C19 0.0406(7) 0.0416(7) 0.0450(8) -0.0128(6) 0.0007(6) 0.0055(6)
C21 0.0505(8) 0.0538(8) 0.0425(8) -0.0282(7) 0.0007(6) -0.0097(6)
C18 0.0491(8) 0.0467(8) 0.0633(10) -0.0308(7) -0.0009(7) 0.0096(7)

loop_
_atom_type_symbol
_atom_type_description
_atom_type_scat_dispersion_real
_atom_type_scat_dispersion_imag
_atom_type_scat_source
C C 0.0033 0.0016 'International Tables Vol C Tables 4.2.6.8 and 6.1.1.4'
H H 0.0000 0.0000 'International Tables Vol C Tables 4.2.6.8 and 6.1.1.4'
N N 0.0061 0.0033 'International Tables Vol C Tables 4.2.6.8 and 6.1.1.4'
O O 0.0106 0.0060 'International Tables Vol C Tables 4.2.6.8 and 6.1.1.4'

loop_
_geom_angle_atom_site_label_1
_geom_angle_atom_site_label_2
_geom_angle_atom_site_label_3
_geom_angle
C7 N1 C8 126.51(10)
C7 N1 H7 114.2(10)
C8 N1 H7 119.0(11)
C8 C9 C10 118.69(11)
C8 C9 C14 121.06(11)
C10 C9 C14 120.25(11)
C1 O2 H2 109.5
C3 C2 C7 119.35(10)
C3 C2 C1 119.07(10)
C7 C2 C1 121.46(10)
C20 N2 C16 119.12(11)
C11 C10 C9 119.69(11)
C11 C10 C15 120.17(11)
C9 C10 C15 120.13(11)
C13 C8 C9 120.63(11)
C13 C8 N1 120.29(11)
C9 C8 N1 119.03(10)
N1 C7 C6 121.44(10)
N1 C7 C2 120.64(10)
C6 C7 C2 117.80(11)
C5 C6 C7 121.17(11)
C5 C6 H6 119.4
C7 C6 H6 119.4
C12 C13 C8 120.18(11)
C12 C13 H13 119.9
C8 C13 H13 119.9
O1 C1 O2 122.07(11)
O1 C1 C2 123.79(10)
O2 C1 C2 114.13(10)
C4 C3 C2 122.01(11)
C4 C3 H3 119.0
C2 C3 H3 119.0
C12 C11 C10 121.25(11)
C12 C11 H11 119.4
C10 C11 H11 119.4
C6 C5 C4 121.25(11)
C6 C5 H5 119.4
C4 C5 H5 119.4
C11 C12 C13 119.56(11)
C11 C12 H12 120.2
C13 C12 H12 120.2
C9 C14 H14A 109.5
C9 C14 H14C 109.5
H14A C14 H14C 109.5
C9 C14 H14B 109.5
H14A C14 H14B 109.5
H14C C14 H14B 109.5
N2 C16 C17 120.55(12)
N2 C16 C21 116.94(11)
C17 C16 C21 122.50(12)
C3 C4 C5 118.41(11)
C3 C4 H4 120.8
C5 C4 H4 120.8
C10 C15 H15B 109.5
C10 C15 H15C 109.5
H15B C15 H15C 109.5
C10 C15 H15A 109.5
H15B C15 H15A 109.5
H15C C15 H15A 109.5
N2 C20 C19 122.92(12)
N2 C20 H20 118.5
C19 C20 H20 118.5
C18 C17 C16 119.90(13)
C18 C17 H17 120.1
C16 C17 H17 120.1
C18 C19 C20 118.36(13)
C18 C19 H19 120.8
C20 C19 H19 120.8
C16 C21 H21C 109.5
C16 C21 H21A 109.5
H21C C21 H21A 109.5
C16 C21 H21B 109.5
H21C C21 H21B 109.5
H21A C21 H21B 109.5
C19 C18 C17 119.13(13)
C19 C18 H18 120.4
C17 C18 H18 120.4

loop_
_geom_bond_atom_site_label_1
_geom_bond_atom_site_label_2
_geom_bond_distance
O1 C1 1.2218(15)
N1 C7 1.3709(15)
N1 C8 1.4174(15)
N1 H7 0.894(17)
C9 C8 1.4002(16)
C9 C10 1.4045(16)
C9 C14 1.5031(17)
O2 C1 1.3145(14)
O2 H2 0.8400
C2 C3 1.3956(17)
C2 C7 1.4182(15)
C2 C1 1.4825(15)
N2 C20 1.3347(18)
N2 C16 1.3358(15)
C10 C11 1.3882(18)
C10 C15 1.5034(17)
C8 C13 1.3911(17)
C7 C6 1.4094(16)
C6 C5 1.3724(18)
C6 H6 0.9500
C13 C12 1.3839(18)
C13 H13 0.9500
C3 C4 1.3805(17)
C3 H3 0.9500
C11 C12 1.380(2)
C11 H11 0.9500
C5 C4 1.3910(18)
C5 H5 0.9500
C12 H12 0.9500
C14 H14A 0.9800
C14 H14C 0.9800
C14 H14B 0.9800
C16 C17 1.3881(18)
C16 C21 1.494(2)
C4 H4 0.9500
C15 H15B 0.9800
C15 H15C 0.9800
C15 H15A 0.9800
C20 C19 1.374(2)
C20 H20 0.9500
C17 C18 1.373(2)
C17 H17 0.9500
C19 C18 1.370(2)
C19 H19 0.9500
C21 H21C 0.9800
C21 H21A 0.9800
C21 H21B 0.9800
C18 H18 0.9500

loop_
_geom_hbond_atom_site_label_D
_geom_hbond_atom_site_label_H
_geom_hbond_atom_site_label_A
_geom_hbond_site_symmetry_A
_geom_hbond_distance_DH
_geom_hbond_distance_HA
_geom_hbond_distance_DA
_geom_hbond_angle_DHA
O2 H2 N2 . 0.84 1.78 2.6142(15) 173.5
N1 H7 O1 . 0.894(17) 1.928(17) 2.6661(14) 138.7(14)
C12 H12 O1 1_545 0.95 2.60 3.480(2) 155.0
C15 H15B O1 2_765 0.98 2.62 3.329(2) 129.0

loop_
_geom_torsion_atom_site_label_1
_geom_torsion_atom_site_label_2
_geom_torsion_atom_site_label_3
_geom_torsion_atom_site_label_4
_geom_torsion
C8 C9 C10 C11 0.29(16)
C14 C9 C10 C11 -179.38(10)
C8 C9 C10 C15 178.90(10)
C14 C9 C10 C15 -0.77(16)
C10 C9 C8 C13 0.12(16)
C14 C9 C8 C13 179.78(10)
C10 C9 C8 N1 177.49(10)
C14 C9 C8 N1 -2.84(16)
C7 N1 C8 C13 -46.26(17)
C7 N1 C8 C9 136.35(12)
C8 N1 C7 C6 -16.14(18)
C8 N1 C7 C2 167.88(11)
C3 C2 C7 N1 177.29(11)
C1 C2 C7 N1 1.15(17)
C3 C2 C7 C6 1.16(16)
C1 C2 C7 C6 -174.98(11)
N1 C7 C6 C5 -176.68(12)
C2 C7 C6 C5 -0.58(18)
C9 C8 C13 C12 -0.67(17)
N1 C8 C13 C12 -178.01(11)
C3 C2 C1 O1 -171.53(12)
C7 C2 C1 O1 4.62(18)
C3 C2 C1 O2 7.04(17)
C7 C2 C1 O2 -176.82(11)
C7 C2 C3 C4 -0.68(19)
C1 C2 C3 C4 175.55(12)
C9 C10 C11 C12 -0.15(17)
C15 C10 C11 C12 -178.76(11)
C7 C6 C5 C4 -0.5(2)
C10 C11 C12 C13 -0.39(18)
C8 C13 C12 C11 0.80(18)
C20 N2 C16 C17 -1.39(19)
C20 N2 C16 C21 178.53(12)
C2 C3 C4 C5 -0.4(2)
C6 C5 C4 C3 1.0(2)
C16 N2 C20 C19 0.89(19)
N2 C16 C17 C18 0.6(2)
C21 C16 C17 C18 -179.31(14)
N2 C20 C19 C18 0.4(2)
C20 C19 C18 C17 -1.2(2)
C16 C17 C18 C19 0.7(2)
